data_2220597
loop_
_publ_author_name
'Safaei-Ghomi, Javad'
'Aghabozorg, Hossein'
'Motyeian, Elham'
'Ghadermazi, Mohammad'

_publ_section_title
;
 Aqua(1,10-phenanthroline)(pyridine-2,6-dicarboxylato)nickel(II)
 pyridine-2,6-dicarboxylic acid solvate tetrahydrate
;
_journal_coeditor_code OM2263
_journal_issue 1
_journal_name_full 'Acta Crystallographica Section E'
_journal_page_first m2
_journal_page_last m3
_journal_paper_doi 10.1107/S1600536808039378
_journal_volume 65
_journal_year 2009
_chemical_formula_iupac '[Ni (C7 H3 N O4) (C12 H8 N2) (H2 O)], C7 H5 N O4, 4H2 O'
_chemical_formula_moiety 'C19 H13 N3 Ni O5, C7 H5 N O4, 4(H2 O)'
_chemical_formula_sum 'C26 H26 N4 Ni O13'
_chemical_formula_weight 661.22
_chemical_name_systematic
;
Aqua(1,10-phenanthroline)(pyridine-2,6-dicarboxylato)nickel(II)
pyridine-2,6-dicarboxylic acid solvate tetrahydrate
;
_space_group_IT_number 2
_symmetry_cell_setting triclinic
_symmetry_space_group_name_Hall '-P 1'
_symmetry_space_group_name_H-M 'P -1'
_atom_sites_solution_hydrogens mixed
_atom_sites_solution_primary direct
_atom_sites_solution_secondary difmap
_audit_creation_method SHELXL-97
_cell_angle_alpha 76.527(2)
_cell_angle_beta 81.252(2)
_cell_angle_gamma 76.131(2)
_cell_formula_units_Z 2
_cell_length_a 9.9454(7)
_cell_length_b 11.3524(7)
_cell_length_c 12.7687(10)
_cell_measurement_reflns_used 2738
_cell_measurement_temperature 100(2)
_cell_measurement_theta_max 34.68
_cell_measurement_theta_min 2.55
_cell_volume 1354.00(17)
_computing_cell_refinement 'SAINT (Bruker, 2007)'
_computing_data_collection 'APEX2 (Bruker, 2007)'
_computing_data_reduction 'SAINT (Bruker, 2007)'
_computing_molecular_graphics
;
SHELXTL (Sheldrick, 2008) and Mercury (Macrae <i>et al.</i>,
2006)
;
_computing_publication_material 'SHELXL97 (Sheldrick, 2008)'
_computing_structure_refinement 'SHELXL97 (Sheldrick, 2008)'
_computing_structure_solution 'SHELXS97 (Sheldrick, 2008)'
_diffrn_ambient_temperature 100(2)
_diffrn_measured_fraction_theta_full 0.994
_diffrn_measured_fraction_theta_max 0.994
_diffrn_measurement_device_type 'Bruker SMART APEXII'
_diffrn_measurement_method \w
_diffrn_radiation_monochromator graphite
_diffrn_radiation_source 'fine-focus sealed tube'
_diffrn_radiation_type MoK\a
_diffrn_radiation_wavelength 0.71073
_diffrn_reflns_av_R_equivalents 0.0234
_diffrn_reflns_av_sigmaI/netI 0.0295
_diffrn_reflns_limit_h_max 13
_diffrn_reflns_limit_h_min -13
_diffrn_reflns_limit_k_max 14
_diffrn_reflns_limit_k_min -14
_diffrn_reflns_limit_l_max 16
_diffrn_reflns_limit_l_min -16
_diffrn_reflns_number 14769
_diffrn_reflns_theta_full 28.00
_diffrn_reflns_theta_max 28.00
_diffrn_reflns_theta_min 1.65
_exptl_absorpt_coefficient_mu 0.796
_exptl_absorpt_correction_T_max 0.8198
_exptl_absorpt_correction_T_min 0.7362
_exptl_absorpt_correction_type multi-scan
_exptl_absorpt_process_details '(SADABS; Sheldrick, 1996)'
_exptl_crystal_colour blue
_exptl_crystal_density_diffrn 1.622
_exptl_crystal_density_method 'not measured'
_exptl_crystal_description prism
_exptl_crystal_F_000 684
_exptl_crystal_size_max 0.41
_exptl_crystal_size_mid 0.32
_exptl_crystal_size_min 0.26
_refine_diff_density_max 0.470
_refine_diff_density_min -0.510
_refine_ls_extinction_method none
_refine_ls_goodness_of_fit_ref 1.008
_refine_ls_hydrogen_treatment constr
_refine_ls_matrix_type full
_refine_ls_number_parameters 397
_refine_ls_number_reflns 6485
_refine_ls_number_restraints 0
_refine_ls_restrained_S_all 1.008
_refine_ls_R_factor_all 0.0385
_refine_ls_R_factor_gt 0.0343
_refine_ls_shift/su_max 0.000
_refine_ls_shift/su_mean 0.000
_refine_ls_structure_factor_coef Fsqd
_refine_ls_weighting_details 'calc w=1/[\s^2^(Fo^2^)+(0.04P)^2^+1.76P] where P=(Fo^2^+2Fc^2^)/3'
_refine_ls_weighting_scheme calc
_refine_ls_wR_factor_gt 0.0893
_refine_ls_wR_factor_ref 0.0918
_reflns_number_gt 5910
_reflns_number_total 6485
_reflns_threshold_expression I>2\s(I)
_cod_data_source_file om2263.cif
_cod_data_source_block I
_cod_database_code 2220597
_cod_database_fobs_code 2220597

loop_
_symmetry_equiv_pos_as_xyz
'x, y, z'
'-x, -y, -z'

loop_
_atom_site_type_symbol
_atom_site_label
_atom_site_fract_x
_atom_site_fract_y
_atom_site_fract_z
_atom_site_U_iso_or_equiv
_atom_site_adp_type
_atom_site_calc_flag
_atom_site_refinement_flags
_atom_site_occupancy
_atom_site_disorder_assembly
_atom_site_disorder_group
Ni Ni1 0.14557(2) 0.61408(2) 0.219863(18) 0.01073(7) Uani d . 1 . .
O O1 0.27282(14) 0.74827(12) 0.17880(10) 0.0147(3) Uani d . 1 . .
O O2 0.42638(15) 0.81778(13) 0.24813(11) 0.0200(3) Uani d . 1 . .
O O3 0.06221(13) 0.46491(12) 0.32080(10) 0.0135(3) Uani d . 1 . .
O O4 0.07765(14) 0.33692(12) 0.48273(11) 0.0154(3) Uani d . 1 . .
O O5 0.32914(16) 1.18635(13) 0.32094(11) 0.0203(3) Uani d . 1 . .
H H5A 0.2927 1.1262 0.3229 0.024 Uiso calc R 1 . .
O O6 0.43646(15) 1.24853(13) 0.43060(12) 0.0204(3) Uani d . 1 . .
O O7 0.08261(14) 0.88178(12) 0.42880(11) 0.0163(3) Uani d . 1 . .
O O8 0.06159(14) 0.77645(12) 0.59989(11) 0.0171(3) Uani d . 1 . .
H H8A 0.0140 0.7401 0.5742 0.021 Uiso calc R 1 . .
N N1 0.23864(15) 0.58307(14) 0.35305(12) 0.0116(3) Uani d . 1 . .
N N2 0.05900(16) 0.65260(14) 0.07697(12) 0.0129(3) Uani d . 1 . .
N N3 0.29117(16) 0.49314(14) 0.13877(12) 0.0127(3) Uani d . 1 . .
N N4 0.24313(16) 1.01566(14) 0.48213(12) 0.0134(3) Uani d . 1 . .
C C1 0.32172(18) 0.65734(16) 0.35902(14) 0.0121(3) Uani d . 1 . .
C C2 0.37457(19) 0.65049(17) 0.45478(15) 0.0146(3) Uani d . 1 . .
H H2A 0.4327 0.7041 0.4592 0.018 Uiso calc R 1 . .
C C3 0.33980(19) 0.56227(18) 0.54497(15) 0.0155(4) Uani d . 1 . .
H H3A 0.3740 0.5560 0.6120 0.019 Uiso calc R 1 . .
C C4 0.25558(19) 0.48366(17) 0.53718(15) 0.0139(3) Uani d . 1 . .
H H4B 0.2330 0.4222 0.5975 0.017 Uiso calc R 1 . .
C C5 0.20561(18) 0.49817(16) 0.43806(14) 0.0116(3) Uani d . 1 . .
C C6 0.34375(19) 0.74912(16) 0.25348(15) 0.0137(3) Uani d . 1 . .
C C7 0.10751(18) 0.42734(16) 0.41213(14) 0.0118(3) Uani d . 1 . .
C C8 -0.05952(19) 0.72987(17) 0.04897(15) 0.0152(3) Uani d . 1 . .
H H8B -0.1158 0.7734 0.1008 0.018 Uiso calc R 1 . .
C C9 -0.1049(2) 0.74989(18) -0.05366(15) 0.0172(4) Uani d . 1 . .
H H9A -0.1902 0.8060 -0.0704 0.021 Uiso calc R 1 . .
C C10 -0.0251(2) 0.68771(18) -0.12991(15) 0.0171(4) Uani d . 1 . .
H H10A -0.0540 0.7010 -0.2001 0.021 Uiso calc R 1 . .
C C11 0.1005(2) 0.60376(18) -0.10257(15) 0.0154(4) Uani d . 1 . .
C C12 0.1883(2) 0.53061(19) -0.17468(15) 0.0185(4) Uani d . 1 . .
H H12A 0.1647 0.5407 -0.2461 0.022 Uiso calc R 1 . .
C C13 0.3046(2) 0.44706(19) -0.14207(16) 0.0186(4) Uani d . 1 . .
H H13A 0.3606 0.3991 -0.1909 0.022 Uiso calc R 1 . .
C C14 0.34446(19) 0.42989(17) -0.03512(15) 0.0150(3) Uani d . 1 . .
C C15 0.4619(2) 0.34293(17) 0.00459(16) 0.0175(4) Uani d . 1 . .
H H15A 0.5207 0.2914 -0.0402 0.021 Uiso calc R 1 . .
C C16 0.4904(2) 0.33338(17) 0.10809(16) 0.0168(4) Uani d . 1 . .
H H16A 0.5691 0.2750 0.1357 0.020 Uiso calc R 1 . .
C C17 0.40235(19) 0.41079(17) 0.17342(15) 0.0149(3) Uani d . 1 . .
H H17A 0.4235 0.4036 0.2450 0.018 Uiso calc R 1 . .
C C18 0.26186(19) 0.50255(16) 0.03579(14) 0.0130(3) Uani d . 1 . .
C C19 0.13779(19) 0.58987(16) 0.00219(14) 0.0131(3) Uani d . 1 . .
C C20 0.32109(19) 1.08231(17) 0.50875(15) 0.0138(3) Uani d . 1 . .
C C21 0.3586(2) 1.06598(18) 0.61277(16) 0.0175(4) Uani d . 1 . .
H H21A 0.4139 1.1161 0.6285 0.021 Uiso calc R 1 . .
C C22 0.3128(2) 0.97428(19) 0.69244(16) 0.0189(4) Uani d . 1 . .
H H22A 0.3371 0.9596 0.7642 0.023 Uiso calc R 1 . .
C C23 0.2307(2) 0.90385(18) 0.66607(15) 0.0167(4) Uani d . 1 . .
H H23A 0.1978 0.8406 0.7194 0.020 Uiso calc R 1 . .
C C24 0.19803(18) 0.92821(16) 0.56006(15) 0.0131(3) Uani d . 1 . .
C C25 0.36731(19) 1.17943(17) 0.41766(15) 0.0157(4) Uani d . 1 . .
C C26 0.10791(18) 0.86000(16) 0.52254(15) 0.0133(3) Uani d . 1 . .
O O1W -0.02250(14) 0.73999(12) 0.28080(11) 0.0162(3) Uani d . 1 . .
H H1 -0.0342 0.7339 0.3490 0.024 Uiso d R 1 . .
H H2 -0.0089 0.8098 0.2446 0.024 Uiso d R 1 . .
O O2W 0.20162(16) 1.03365(13) 0.25314(11) 0.0206(3) Uani d . 1 . .
H H3 0.2729 0.9812 0.2350 0.031 Uiso d R 1 . .
H H4 0.1654 0.9911 0.3094 0.031 Uiso d R 1 . .
O O3W 0.00061(15) 0.96907(14) 0.14753(12) 0.0238(3) Uani d . 1 . .
H H5 0.0484 1.0092 0.1701 0.036 Uiso d R 1 . .
H H6 0.0279 0.9587 0.0833 0.036 Uiso d R 1 . .
O O4W -0.2328(2) 1.09864(16) 0.03141(15) 0.0428(5) Uani d . 1 . .
H H7 -0.2480 1.1528 -0.0263 0.064 Uiso d R 1 . .
H H8 -0.2752 1.0400 0.0390 0.064 Uiso d R 1 . .
O O5W 0.5989(2) 0.92774(19) 0.06799(16) 0.0443(5) Uani d . 1 . .
H H9 0.5842 0.8595 0.1070 0.066 Uiso d R 1 . .
H H10 0.5340 0.9780 0.0964 0.066 Uiso d R 1 . .

loop_
_atom_site_aniso_label
_atom_site_aniso_U_11
_atom_site_aniso_U_22
_atom_site_aniso_U_33
_atom_site_aniso_U_12
_atom_site_aniso_U_13
_atom_site_aniso_U_23
Ni1 0.01194(12) 0.01138(12) 0.00901(11) -0.00305(8) -0.00187(8) -0.00123(8)
O1 0.0164(6) 0.0140(6) 0.0136(6) -0.0047(5) -0.0022(5) -0.0008(5)
O2 0.0198(7) 0.0206(7) 0.0217(7) -0.0116(6) -0.0009(5) -0.0020(6)
O3 0.0145(6) 0.0154(6) 0.0113(6) -0.0053(5) -0.0023(5) -0.0013(5)
O4 0.0178(6) 0.0146(6) 0.0139(6) -0.0068(5) -0.0018(5) 0.0004(5)
O5 0.0295(8) 0.0183(7) 0.0165(7) -0.0131(6) -0.0065(6) 0.0006(5)
O6 0.0236(7) 0.0193(7) 0.0218(7) -0.0110(6) -0.0049(6) -0.0026(6)
O7 0.0174(6) 0.0177(6) 0.0147(6) -0.0067(5) -0.0028(5) -0.0015(5)
O8 0.0207(7) 0.0167(6) 0.0161(6) -0.0099(5) -0.0029(5) -0.0009(5)
N1 0.0111(7) 0.0117(7) 0.0119(7) -0.0023(5) -0.0011(5) -0.0028(5)
N2 0.0151(7) 0.0126(7) 0.0115(7) -0.0050(6) -0.0021(6) -0.0009(5)
N3 0.0148(7) 0.0121(7) 0.0121(7) -0.0057(6) -0.0012(6) -0.0013(5)
N4 0.0136(7) 0.0131(7) 0.0138(7) -0.0034(6) -0.0020(6) -0.0023(6)
C1 0.0102(8) 0.0115(8) 0.0144(8) -0.0015(6) -0.0009(6) -0.0034(6)
C2 0.0121(8) 0.0163(8) 0.0171(9) -0.0038(7) -0.0020(7) -0.0056(7)
C3 0.0137(8) 0.0196(9) 0.0139(8) -0.0016(7) -0.0043(6) -0.0048(7)
C4 0.0133(8) 0.0153(8) 0.0119(8) -0.0018(7) -0.0024(6) -0.0009(6)
C5 0.0109(8) 0.0113(8) 0.0123(8) -0.0012(6) -0.0015(6) -0.0027(6)
C6 0.0134(8) 0.0123(8) 0.0146(8) -0.0016(6) 0.0001(6) -0.0032(6)
C7 0.0117(8) 0.0119(8) 0.0121(8) -0.0026(6) 0.0009(6) -0.0038(6)
C8 0.0165(9) 0.0143(8) 0.0145(9) -0.0040(7) -0.0027(7) -0.0007(7)
C9 0.0171(9) 0.0178(9) 0.0159(9) -0.0050(7) -0.0053(7) 0.0017(7)
C10 0.0194(9) 0.0207(9) 0.0122(8) -0.0081(7) -0.0046(7) 0.0010(7)
C11 0.0167(9) 0.0184(9) 0.0126(8) -0.0079(7) -0.0010(7) -0.0021(7)
C12 0.0218(9) 0.0244(10) 0.0123(8) -0.0098(8) -0.0003(7) -0.0055(7)
C13 0.0194(9) 0.0244(10) 0.0148(9) -0.0098(8) 0.0033(7) -0.0077(7)
C14 0.0159(8) 0.0161(8) 0.0145(8) -0.0075(7) 0.0014(7) -0.0035(7)
C15 0.0166(9) 0.0158(9) 0.0205(9) -0.0058(7) 0.0044(7) -0.0060(7)
C16 0.0140(8) 0.0146(8) 0.0202(9) -0.0029(7) -0.0001(7) -0.0016(7)
C17 0.0157(8) 0.0141(8) 0.0148(8) -0.0051(7) -0.0007(7) -0.0012(7)
C18 0.0149(8) 0.0134(8) 0.0117(8) -0.0072(7) -0.0002(6) -0.0009(6)
C19 0.0149(8) 0.0136(8) 0.0116(8) -0.0065(7) -0.0007(6) -0.0012(6)
C20 0.0125(8) 0.0136(8) 0.0153(8) -0.0024(6) -0.0021(6) -0.0028(7)
C21 0.0177(9) 0.0189(9) 0.0190(9) -0.0062(7) -0.0039(7) -0.0060(7)
C22 0.0218(9) 0.0226(9) 0.0135(9) -0.0056(8) -0.0044(7) -0.0038(7)
C23 0.0188(9) 0.0167(9) 0.0146(9) -0.0053(7) -0.0021(7) -0.0012(7)
C24 0.0119(8) 0.0120(8) 0.0151(8) -0.0021(6) -0.0011(6) -0.0030(6)
C25 0.0157(8) 0.0144(8) 0.0172(9) -0.0033(7) -0.0026(7) -0.0028(7)
C26 0.0121(8) 0.0113(8) 0.0163(8) -0.0019(6) -0.0009(6) -0.0031(6)
O1W 0.0178(6) 0.0170(6) 0.0126(6) -0.0011(5) -0.0008(5) -0.0037(5)
O2W 0.0291(8) 0.0170(7) 0.0158(7) -0.0069(6) -0.0043(6) -0.0001(5)
O3W 0.0238(7) 0.0283(8) 0.0233(8) -0.0102(6) -0.0030(6) -0.0081(6)
O4W 0.0644(13) 0.0272(9) 0.0417(11) -0.0193(9) -0.0339(10) 0.0116(8)
O5W 0.0342(10) 0.0487(11) 0.0398(11) -0.0134(9) 0.0049(8) 0.0100(9)

loop_
_atom_type_symbol
_atom_type_description
_atom_type_scat_dispersion_real
_atom_type_scat_dispersion_imag
_atom_type_scat_source
C C 0.0033 0.0016 'International Tables Vol C Tables 4.2.6.8 and 6.1.1.4'
H H 0.0000 0.0000 'International Tables Vol C Tables 4.2.6.8 and 6.1.1.4'
N N 0.0061 0.0033 'International Tables Vol C Tables 4.2.6.8 and 6.1.1.4'
O O 0.0106 0.0060 'International Tables Vol C Tables 4.2.6.8 and 6.1.1.4'
Ni Ni 0.3393 1.1124 'International Tables Vol C Tables 4.2.6.8 and 6.1.1.4'

loop_
_geom_angle_atom_site_label_1
_geom_angle_atom_site_label_2
_geom_angle_atom_site_label_3
_geom_angle_site_symmetry_1
_geom_angle_site_symmetry_3
_geom_angle
_geom_angle_publ_flag
N1 Ni1 N2 . . 176.22(6) y
N1 Ni1 N3 . . 98.32(6) y
N2 Ni1 N3 . . 80.66(6) y
N1 Ni1 O1W . . 91.23(6) y
N2 Ni1 O1W . . 89.89(6) y
N3 Ni1 O1W . . 170.36(6) ?
N1 Ni1 O1 . . 78.03(6) ?
N2 Ni1 O1 . . 98.33(6) ?
N3 Ni1 O1 . . 91.53(5) ?
O1W Ni1 O1 . . 91.76(5) ?
N1 Ni1 O3 . . 77.62(6) ?
N2 Ni1 O3 . . 106.01(5) ?
N3 Ni1 O3 . . 91.48(5) ?
O1W Ni1 O3 . . 89.24(5) ?
O1 Ni1 O3 . . 155.65(5) y
C6 O1 Ni1 . . 114.67(11) ?
C7 O3 Ni1 . . 114.38(11) ?
C25 O5 H5A . . 109.5 ?
C26 O8 H8A . . 109.5 ?
C5 N1 C1 . . 121.56(16) ?
C5 N1 Ni1 . . 119.38(12) ?
C1 N1 Ni1 . . 118.66(12) ?
C8 N2 C19 . . 117.89(16) ?
C8 N2 Ni1 . . 128.89(13) ?
C19 N2 Ni1 . . 113.21(12) ?
C17 N3 C18 . . 118.21(16) ?
C17 N3 Ni1 . . 129.43(13) ?
C18 N3 Ni1 . . 112.35(12) ?
C20 N4 C24 . . 117.95(16) ?
N1 C1 C2 . . 121.05(16) ?
N1 C1 C6 . . 113.02(15) ?
C2 C1 C6 . . 125.88(16) ?
C1 C2 C3 . . 117.96(17) ?
C1 C2 H2A . . 121.0 ?
C3 C2 H2A . . 121.0 ?
C4 C3 C2 . . 120.48(17) ?
C4 C3 H3A . . 119.8 ?
C2 C3 H3A . . 119.8 ?
C5 C4 C3 . . 117.65(17) ?
C5 C4 H4B . . 121.2 ?
C3 C4 H4B . . 121.2 ?
N1 C5 C4 . . 121.29(16) ?
N1 C5 C7 . . 111.82(15) ?
C4 C5 C7 . . 126.87(16) ?
O2 C6 O1 . . 126.39(17) ?
O2 C6 C1 . . 118.29(16) ?
O1 C6 C1 . . 115.32(16) ?
O3 C7 O4 . . 125.29(17) ?
O3 C7 C5 . . 116.47(15) ?
O4 C7 C5 . . 118.24(16) ?
N2 C8 C9 . . 122.90(18) ?
N2 C8 H8B . . 118.6 ?
C9 C8 H8B . . 118.6 ?
C10 C9 C8 . . 119.48(18) ?
C10 C9 H9A . . 120.3 ?
C8 C9 H9A . . 120.3 ?
C9 C10 C11 . . 119.17(17) ?
C9 C10 H10A . . 120.4 ?
C11 C10 H10A . . 120.4 ?
C19 C11 C10 . . 117.33(17) ?
C19 C11 C12 . . 119.15(17) ?
C10 C11 C12 . . 123.49(17) ?
C13 C12 C11 . . 120.85(18) ?
C13 C12 H12A . . 119.6 ?
C11 C12 H12A . . 119.6 ?
C12 C13 C14 . . 121.23(18) ?
C12 C13 H13A . . 119.4 ?
C14 C13 H13A . . 119.4 ?
C18 C14 C15 . . 117.11(17) ?
C18 C14 C13 . . 118.81(17) ?
C15 C14 C13 . . 124.07(18) ?
C16 C15 C14 . . 119.53(17) ?
C16 C15 H15A . . 120.2 ?
C14 C15 H15A . . 120.2 ?
C15 C16 C17 . . 119.54(18) ?
C15 C16 H16A . . 120.2 ?
C17 C16 H16A . . 120.2 ?
N3 C17 C16 . . 122.47(17) ?
N3 C17 H17A . . 118.8 ?
C16 C17 H17A . . 118.8 ?
N3 C18 C14 . . 123.15(17) ?
N3 C18 C19 . . 116.67(16) ?
C14 C18 C19 . . 120.16(17) ?
N2 C19 C11 . . 123.22(17) ?
N2 C19 C18 . . 116.97(16) ?
C11 C19 C18 . . 119.77(17) ?
N4 C20 C21 . . 123.74(17) ?
N4 C20 C25 . . 115.21(16) ?
C21 C20 C25 . . 121.05(17) ?
C22 C21 C20 . . 117.81(17) ?
C22 C21 H21A . . 121.1 ?
C20 C21 H21A . . 121.1 ?
C21 C22 C23 . . 119.22(18) ?
C21 C22 H22A . . 120.4 ?
C23 C22 H22A . . 120.4 ?
C24 C23 C22 . . 118.47(17) ?
C24 C23 H23A . . 120.8 ?
C22 C23 H23A . . 120.8 ?
N4 C24 C23 . . 122.80(17) ?
N4 C24 C26 . . 113.94(16) ?
C23 C24 C26 . . 123.26(16) ?
O6 C25 O5 . . 120.81(17) ?
O6 C25 C20 . . 122.40(17) ?
O5 C25 C20 . . 116.79(16) ?
O7 C26 O8 . . 124.45(17) ?
O7 C26 C24 . . 121.99(16) ?
O8 C26 C24 . . 113.56(16) ?
Ni1 O1W H1 . . 116.7 ?
Ni1 O1W H2 . . 102.9 ?
H1 O1W H2 . . 114.9 ?
H3 O2W H4 . . 101.8 ?
H5 O3W H6 . . 113.4 ?
H7 O4W H8 . . 113.0 ?
H9 O5W H10 . . 99.9 ?

loop_
_geom_bond_atom_site_label_1
_geom_bond_atom_site_label_2
_geom_bond_site_symmetry_2
_geom_bond_distance
_geom_bond_publ_flag
Ni1 N1 . 1.9790(15) y
Ni1 N2 . 2.0462(15) y
Ni1 N3 . 2.0754(16) y
Ni1 O1W . 2.1023(13) y
Ni1 O1 . 2.1325(13) y
Ni1 O3 . 2.1325(13) y
O1 C6 . 1.272(2) ?
O2 C6 . 1.246(2) ?
O3 C7 . 1.257(2) ?
O4 C7 . 1.260(2) ?
O5 C25 . 1.326(2) ?
O5 H5A . 0.8400 ?
O6 C25 . 1.212(2) ?
O7 C26 . 1.217(2) ?
O8 C26 . 1.312(2) ?
O8 H8A . 0.8400 ?
N1 C5 . 1.331(2) ?
N1 C1 . 1.335(2) ?
N2 C8 . 1.332(2) ?
N2 C19 . 1.362(2) ?
N3 C17 . 1.324(2) ?
N3 C18 . 1.364(2) ?
N4 C20 . 1.331(2) ?
N4 C24 . 1.339(2) ?
C1 C2 . 1.382(3) ?
C1 C6 . 1.522(2) ?
C2 C3 . 1.399(3) ?
C2 H2A . 0.9500 ?
C3 C4 . 1.390(3) ?
C3 H3A . 0.9500 ?
C4 C5 . 1.390(2) ?
C4 H4B . 0.9500 ?
C5 C7 . 1.519(2) ?
C8 C9 . 1.402(3) ?
C8 H8B . 0.9500 ?
C9 C10 . 1.376(3) ?
C9 H9A . 0.9500 ?
C10 C11 . 1.414(3) ?
C10 H10A . 0.9500 ?
C11 C19 . 1.406(3) ?
C11 C12 . 1.436(3) ?
C12 C13 . 1.360(3) ?
C12 H12A . 0.9500 ?
C13 C14 . 1.436(3) ?
C13 H13A . 0.9500 ?
C14 C18 . 1.404(3) ?
C14 C15 . 1.411(3) ?
C15 C16 . 1.368(3) ?
C15 H15A . 0.9500 ?
C16 C17 . 1.409(3) ?
C16 H16A . 0.9500 ?
C17 H17A . 0.9500 ?
C18 C19 . 1.437(3) ?
C20 C21 . 1.393(3) ?
C20 C25 . 1.504(3) ?
C21 C22 . 1.385(3) ?
C21 H21A . 0.9500 ?
C22 C23 . 1.394(3) ?
C22 H22A . 0.9500 ?
C23 C24 . 1.389(3) ?
C23 H23A . 0.9500 ?
C24 C26 . 1.506(3) ?
O1W H1 . 0.8500 ?
O1W H2 . 0.8501 ?
O2W H3 . 0.8500 ?
O2W H4 . 0.8500 ?
O3W H5 . 0.8501 ?
O3W H6 . 0.8501 ?
O4W H7 . 0.8499 ?
O4W H8 . 0.8500 ?
O5W H9 . 0.8500 ?
O5W H10 . 0.8500 ?

loop_
_geom_hbond_atom_site_label_D
_geom_hbond_atom_site_label_H
_geom_hbond_atom_site_label_A
_geom_hbond_site_symmetry_A
_geom_hbond_distance_DH
_geom_hbond_distance_HA
_geom_hbond_distance_DA
_geom_hbond_angle_DHA
_geom_hbond_publ_flag
O5 H5A O2W 1_555 0.84 1.964 2.730(2) 151.05 y
O8 H8A O4 2_566 0.84 1.733 2.573(2) 177.44 y
O1W H1 O4 2_566 0.85 2.128 2.946(2) 161.43 y
O1W H2 O3W 1_555 0.85 1.953 2.796(2) 171.06 y
O2W H3 O2 1_555 0.85 2.092 2.900(2) 158.67 y
O2W H4 O7 1_555 0.85 1.941 2.788(2) 174.02 y
O3W H5 O2W 1_555 0.85 2.087 2.887(2) 156.66 y
O3W H6 O4W 2_575 0.85 2.371 3.083(3) 141.71 y
O4W H7 O1 2_575 0.85 2.027 2.864(3) 168.23 y
O4W H8 O5W 1_455 0.85 1.932 2.772(3) 169.14 y
O5W H9 O2 1_555 0.85 2.244 2.878(3) 131.44 y
O2W H4 N4 1_555 0.85 2.540 2.968(2) 112.00 y
O5 H5A N4 1_555 0.84 2.180 2.669(2) 117.00 y
C2 H2A O6 2_676 0.95 2.280 3.105(2) 144.00 y
C8 H8B O1W 1_555 0.95 2.520 3.070(2) 117.00 y
C12 H12A O3 2_565 0.95 2.600 3.317(2) 132.00 y
C15 H15A O1 2_665 0.95 2.520 3.385(2) 151.00 y

loop_
_geom_torsion_atom_site_label_1
_geom_torsion_atom_site_label_2
_geom_torsion_atom_site_label_3
_geom_torsion_atom_site_label_4
_geom_torsion_site_symmetry_1
_geom_torsion_site_symmetry_2
_geom_torsion_site_symmetry_3
_geom_torsion_site_symmetry_4
_geom_torsion
_geom_torsion_publ_flag
N1 Ni1 O1 C6 . . . . -1.09(12) ?
N2 Ni1 O1 C6 . . . . 179.94(12) ?
N3 Ni1 O1 C6 . . . . -99.28(13) ?
O1W Ni1 O1 C6 . . . . 89.79(13) ?
O3 Ni1 O1 C6 . . . . -2.3(2) ?
N1 Ni1 O3 C7 . . . . -0.40(12) ?
N2 Ni1 O3 C7 . . . . 178.50(12) ?
N3 Ni1 O3 C7 . . . . 97.79(13) ?
O1W Ni1 O3 C7 . . . . -91.82(12) ?
O1 Ni1 O3 C7 . . . . 0.8(2) ?
N3 Ni1 N1 C5 . . . . -93.15(14) ?
O1W Ni1 N1 C5 . . . . 85.50(13) ?
O1 Ni1 N1 C5 . . . . 177.05(14) ?
O3 Ni1 N1 C5 . . . . -3.45(13) ?
N3 Ni1 N1 C1 . . . . 94.01(13) ?
O1W Ni1 N1 C1 . . . . -87.35(13) ?
O1 Ni1 N1 C1 . . . . 4.20(13) ?
O3 Ni1 N1 C1 . . . . -176.30(14) ?
N3 Ni1 N2 C8 . . . . 177.64(16) ?
O1W Ni1 N2 C8 . . . . -0.40(16) ?
O1 Ni1 N2 C8 . . . . -92.17(16) ?
O3 Ni1 N2 C8 . . . . 88.78(16) ?
N3 Ni1 N2 C19 . . . . -3.34(12) ?
O1W Ni1 N2 C19 . . . . 178.62(12) ?
O1 Ni1 N2 C19 . . . . 86.85(12) ?
O3 Ni1 N2 C19 . . . . -92.20(12) ?
N1 Ni1 N3 C17 . . . . 7.14(16) ?
N2 Ni1 N3 C17 . . . . -176.54(16) ?
O1 Ni1 N3 C17 . . . . 85.27(16) ?
O3 Ni1 N3 C17 . . . . -70.56(16) ?
N1 Ni1 N3 C18 . . . . -173.91(12) ?
N2 Ni1 N3 C18 . . . . 2.41(12) ?
O1 Ni1 N3 C18 . . . . -95.78(12) ?
O3 Ni1 N3 C18 . . . . 108.39(12) ?
C5 N1 C1 C2 . . . . -1.3(3) ?
Ni1 N1 C1 C2 . . . . 171.37(13) ?
C5 N1 C1 C6 . . . . -178.88(15) ?
Ni1 N1 C1 C6 . . . . -6.2(2) ?
N1 C1 C2 C3 . . . . 0.8(3) ?
C6 C1 C2 C3 . . . . 178.04(17) ?
C1 C2 C3 C4 . . . . 0.6(3) ?
C2 C3 C4 C5 . . . . -1.4(3) ?
C1 N1 C5 C4 . . . . 0.4(3) ?
Ni1 N1 C5 C4 . . . . -172.21(13) ?
C1 N1 C5 C7 . . . . 178.71(15) ?
Ni1 N1 C5 C7 . . . . 6.08(19) ?
C3 C4 C5 N1 . . . . 0.9(3) ?
C3 C4 C5 C7 . . . . -177.09(17) ?
Ni1 O1 C6 O2 . . . . 179.10(15) ?
Ni1 O1 C6 C1 . . . . -1.73(19) ?
N1 C1 C6 O2 . . . . -175.69(16) ?
C2 C1 C6 O2 . . . . 6.9(3) ?
N1 C1 C6 O1 . . . . 5.1(2) ?
C2 C1 C6 O1 . . . . -172.37(17) ?
Ni1 O3 C7 O4 . . . . -176.60(14) ?
Ni1 O3 C7 C5 . . . . 3.63(19) ?
N1 C5 C7 O3 . . . . -6.3(2) ?
C4 C5 C7 O3 . . . . 171.87(17) ?
N1 C5 C7 O4 . . . . 173.91(15) ?
C4 C5 C7 O4 . . . . -7.9(3) ?
C19 N2 C8 C9 . . . . -0.7(3) ?
Ni1 N2 C8 C9 . . . . 178.26(13) ?
N2 C8 C9 C10 . . . . 0.1(3) ?
C8 C9 C10 C11 . . . . 0.7(3) ?
C9 C10 C11 C19 . . . . -0.8(3) ?
C9 C10 C11 C12 . . . . 177.34(18) ?
C19 C11 C12 C13 . . . . 1.2(3) ?
C10 C11 C12 C13 . . . . -176.87(18) ?
C11 C12 C13 C14 . . . . -0.6(3) ?
C12 C13 C14 C18 . . . . -0.9(3) ?
C12 C13 C14 C15 . . . . 178.47(18) ?
C18 C14 C15 C16 . . . . -0.3(3) ?
C13 C14 C15 C16 . . . . -179.67(18) ?
C14 C15 C16 C17 . . . . -0.2(3) ?
C18 N3 C17 C16 . . . . 0.0(3) ?
Ni1 N3 C17 C16 . . . . 178.89(13) ?
C15 C16 C17 N3 . . . . 0.3(3) ?
C17 N3 C18 C14 . . . . -0.5(3) ?
Ni1 N3 C18 C14 . . . . -179.59(14) ?
C17 N3 C18 C19 . . . . 177.93(16) ?
Ni1 N3 C18 C19 . . . . -1.15(19) ?
C15 C14 C18 N3 . . . . 0.7(3) ?
C13 C14 C18 N3 . . . . -179.93(16) ?
C15 C14 C18 C19 . . . . -177.73(16) ?
C13 C14 C18 C19 . . . . 1.7(3) ?
C8 N2 C19 C11 . . . . 0.6(3) ?
Ni1 N2 C19 C11 . . . . -178.56(14) ?
C8 N2 C19 C18 . . . . -177.09(16) ?
Ni1 N2 C19 C18 . . . . 3.77(19) ?
C10 C11 C19 N2 . . . . 0.2(3) ?
C12 C11 C19 N2 . . . . -178.06(17) ?
C10 C11 C19 C18 . . . . 177.79(16) ?
C12 C11 C19 C18 . . . . -0.4(3) ?
N3 C18 C19 N2 . . . . -1.7(2) ?
C14 C18 C19 N2 . . . . 176.74(16) ?
N3 C18 C19 C11 . . . . -179.51(16) ?
C14 C18 C19 C11 . . . . -1.0(3) ?
C24 N4 C20 C21 . . . . 0.2(3) ?
C24 N4 C20 C25 . . . . -179.58(16) ?
N4 C20 C21 C22 . . . . 0.6(3) ?
C25 C20 C21 C22 . . . . -179.68(17) ?
C20 C21 C22 C23 . . . . -0.7(3) ?
C21 C22 C23 C24 . . . . 0.2(3) ?
C20 N4 C24 C23 . . . . -0.8(3) ?
C20 N4 C24 C26 . . . . 178.62(16) ?
C22 C23 C24 N4 . . . . 0.6(3) ?
C22 C23 C24 C26 . . . . -178.76(17) ?
N4 C20 C25 O6 . . . . 178.52(18) ?
C21 C20 C25 O6 . . . . -1.3(3) ?
N4 C20 C25 O5 . . . . -1.7(2) ?
C21 C20 C25 O5 . . . . 178.54(17) ?
N4 C24 C26 O7 . . . . 1.8(3) ?
C23 C24 C26 O7 . . . . -178.84(18) ?
N4 C24 C26 O8 . . . . -178.54(15) ?
C23 C24 C26 O8 . . . . 0.9(3) ?
